data_7237085
loop_
_publ_author_name
'Kumar, Vijith'
'Leroy, C\'esar'
'Bryce, David L.'

_publ_section_title
;
 Halide ion recognition via chalcogen bonding in the solid state and in
 solution. Directionality and linearity
;
_journal_issue 41
_journal_name_full CrystEngComm
_journal_page_first 6406
_journal_paper_doi 10.1039/C8CE01365A
_journal_volume 20
_journal_year 2018
_chemical_formula_moiety 'C14 H10 N4 Se4, 2(C16 H36 N), 2(I)'
_chemical_formula_sum 'C46 H82 I2 N6 Se4'
_chemical_formula_weight 1288.81
_space_group_crystal_system monoclinic
_space_group_IT_number 14
_space_group_name_Hall '-P 2ybc'
_space_group_name_H-M_alt 'P 1 21/c 1'
_atom_sites_solution_hydrogens geom
_audit_creation_method SHELXL-2018/3
_audit_update_record
;
2018-08-08 deposited with the CCDC.
2018-09-12 downloaded from the CCDC.
;
_cell_angle_alpha 90
_cell_angle_beta 96.341(7)
_cell_angle_gamma 90
_cell_formula_units_Z 2
_cell_length_a 12.145(4)
_cell_length_b 8.651(2)
_cell_length_c 26.550(8)
_cell_measurement_reflns_used 7389
_cell_measurement_temperature 200.0
_cell_measurement_theta_max 25.11
_cell_measurement_theta_min 2.16
_cell_volume 2772.4(14)
_computing_cell_refinement 'APEX II (Bruker, 2009)'
_computing_data_collection 'APEX II (Bruker, 2009)'
_computing_data_reduction 'SAINT (Bruker)'
_computing_molecular_graphics 'Mercury (Macrae et al., 2008)'
_computing_publication_material 'CIFTAB (Sheldrick, 1997)'
_computing_structure_refinement 'SHELXL-2016/6 (Sheldrick, 2016)'
_computing_structure_solution 'SHELXT 2014/5 (Sheldrick, 2014)'
_diffrn_ambient_temperature 200(2)
_diffrn_measured_fraction_theta_full 1.000
_diffrn_measured_fraction_theta_max 1.000
_diffrn_measurement_device_type 'Bruker APEX-II CCD'
_diffrn_measurement_method '\f and \w scans'
_diffrn_radiation_type MoK\a
_diffrn_radiation_wavelength 0.71073
_diffrn_reflns_av_R_equivalents 0.0470
_diffrn_reflns_av_unetI/netI 0.0374
_diffrn_reflns_Laue_measured_fraction_full 1.000
_diffrn_reflns_Laue_measured_fraction_max 1.000
_diffrn_reflns_limit_h_max 14
_diffrn_reflns_limit_h_min -14
_diffrn_reflns_limit_k_max 10
_diffrn_reflns_limit_k_min -10
_diffrn_reflns_limit_l_max 32
_diffrn_reflns_limit_l_min -32
_diffrn_reflns_number 29236
_diffrn_reflns_point_group_measured_fraction_full 1.000
_diffrn_reflns_point_group_measured_fraction_max 1.000
_diffrn_reflns_theta_full 25.242
_diffrn_reflns_theta_max 25.999
_diffrn_reflns_theta_min 1.543
_exptl_absorpt_coefficient_mu 3.794
_exptl_absorpt_correction_T_max 0.7454
_exptl_absorpt_correction_T_min 0.6188
_exptl_absorpt_correction_type multi-scan
_exptl_absorpt_process_details 'SADABS, Bruker (2003)'
_exptl_crystal_colour 'clear yellowish yellow'
_exptl_crystal_colour_lustre clear
_exptl_crystal_colour_modifier yellowish
_exptl_crystal_colour_primary yellow
_exptl_crystal_density_diffrn 1.544
_exptl_crystal_description plate
_exptl_crystal_F_000 1284
_exptl_crystal_size_max 0.240
_exptl_crystal_size_mid 0.180
_exptl_crystal_size_min 0.170
_refine_diff_density_max 1.000
_refine_diff_density_min -0.401
_refine_diff_density_rms 0.078
_refine_ls_extinction_method none
_refine_ls_goodness_of_fit_ref 0.976
_refine_ls_hydrogen_treatment constr
_refine_ls_matrix_type full
_refine_ls_number_parameters 266
_refine_ls_number_reflns 5450
_refine_ls_number_restraints 0
_refine_ls_restrained_S_all 0.976
_refine_ls_R_factor_all 0.0554
_refine_ls_R_factor_gt 0.0322
_refine_ls_shift/su_max 0.002
_refine_ls_shift/su_mean 0.000
_refine_ls_structure_factor_coef Fsqd
_refine_ls_weighting_details 'w=1/[\s^2^(Fo^2^)+(0.0369P)^2^+0.4769P] where P=(Fo^2^+2Fc^2^)/3'
_refine_ls_weighting_scheme calc
_refine_ls_wR_factor_gt 0.0679
_refine_ls_wR_factor_ref 0.0730
_reflns_Friedel_coverage 0.000
_reflns_number_gt 3997
_reflns_number_total 5450
_reflns_threshold_expression 'I > 2\s(I)'
_cod_data_source_file c8ce01365a2.cif
_cod_data_source_block shelx_CCDC2
_cod_original_cell_volume 2772.5(15)
_cod_original_sg_symbol_H-M 'P 21/c'
_cod_database_code 7237085
_shelx_shelxl_version_number 2018/3
_shelx_space_group_comment
;
The symmetry employed for this shelxl refinement is uniquely defined
by the following loop, which should always be used as a source of
symmetry information in preference to the above space-group names.
They are only intended as comments.
;
_shelx_estimated_absorpt_t_min 0.463
_shelx_estimated_absorpt_t_max 0.565

loop_
_space_group_symop_operation_xyz
'x, y, z'
'-x, y+1/2, -z+1/2'
'-x, -y, -z'
'x, -y-1/2, z-1/2'

loop_
_atom_site_label
_atom_site_type_symbol
_atom_site_fract_x
_atom_site_fract_y
_atom_site_fract_z
_atom_site_U_iso_or_equiv
_atom_site_adp_type
_atom_site_occupancy
_atom_site_site_symmetry_order
_atom_site_calc_flag
_atom_site_refinement_flags_posn
_atom_site_refinement_flags_adp
I1 I 0.39759(2) 0.47613(3) 0.66075(2) 0.04496(9) Uani 1 1 d . .
Se1 Se 0.28652(3) 0.71817(4) 0.56499(2) 0.04409(11) Uani 1 1 d . .
Se2 Se 0.16107(3) 0.25272(4) 0.62389(2) 0.04884(12) Uani 1 1 d . .
N3 N 0.3608(2) 0.0099(3) 0.34600(9) 0.0275(6) Uani 1 1 d . .
C2 C 0.0851(2) 0.4161(3) 0.52778(11) 0.0283(7) Uani 1 1 d . .
C3 C 0.0689(2) 0.5729(3) 0.53868(12) 0.0285(7) Uani 1 1 d . .
C12 C 0.2979(3) 0.1138(4) 0.37934(12) 0.0329(8) Uani 1 1 d . .
H12A H 0.229506 0.059213 0.386299 0.040 Uiso 1 1 calc R U
H12B H 0.343953 0.127690 0.412181 0.040 Uiso 1 1 calc R U
C6 C 0.0151(3) 0.3473(4) 0.48940(11) 0.0295(7) Uani 1 1 d . .
H6 H 0.025356 0.241093 0.482152 0.035 Uiso 1 1 calc R U
C4 C 0.1372(3) 0.6547(4) 0.58124(12) 0.0320(7) Uani 1 1 d . .
H4A H 0.145934 0.585717 0.611176 0.038 Uiso 1 1 calc R U
H4B H 0.096537 0.747799 0.590517 0.038 Uiso 1 1 calc R U
C17 C 0.5439(3) -0.0102(4) 0.30607(13) 0.0358(8) Uani 1 1 d . .
H17A H 0.562451 -0.108059 0.324380 0.043 Uiso 1 1 calc R U
H17B H 0.503243 -0.036327 0.272770 0.043 Uiso 1 1 calc R U
C1 C 0.1782(3) 0.3229(4) 0.55422(12) 0.0357(8) Uani 1 1 d . .
H1A H 0.246762 0.385300 0.555479 0.043 Uiso 1 1 calc R U
H1B H 0.188905 0.230471 0.533306 0.043 Uiso 1 1 calc R U
C20 C 0.2937(3) -0.0193(4) 0.29505(12) 0.0329(7) Uani 1 1 d . .
H20A H 0.286840 0.079767 0.276299 0.039 Uiso 1 1 calc R U
H20B H 0.336296 -0.090863 0.275486 0.039 Uiso 1 1 calc R U
C16 C 0.4696(3) 0.0864(4) 0.33615(12) 0.0326(7) Uani 1 1 d . .
H16A H 0.452305 0.184452 0.317710 0.039 Uiso 1 1 calc R U
H16B H 0.511307 0.112815 0.369187 0.039 Uiso 1 1 calc R U
C13 C 0.2655(3) 0.2726(4) 0.35833(12) 0.0353(8) Uani 1 1 d . .
H13A H 0.332867 0.333316 0.353867 0.042 Uiso 1 1 calc R U
H13B H 0.221333 0.262239 0.324864 0.042 Uiso 1 1 calc R U
C8 C 0.3812(3) -0.1424(4) 0.37372(13) 0.0360(8) Uani 1 1 d . .
H8A H 0.309397 -0.181274 0.382891 0.043 Uiso 1 1 calc R U
H8B H 0.408621 -0.217945 0.350030 0.043 Uiso 1 1 calc R U
C9 C 0.4619(3) -0.1377(4) 0.42103(13) 0.0393(8) Uani 1 1 d . .
H9A H 0.442850 -0.050677 0.442670 0.047 Uiso 1 1 calc R U
H9B H 0.537575 -0.119738 0.411689 0.047 Uiso 1 1 calc R U
C10 C 0.4599(3) -0.2875(4) 0.45054(12) 0.0426(9) Uani 1 1 d . .
H10A H 0.383236 -0.308692 0.457948 0.051 Uiso 1 1 calc R U
H10B H 0.483356 -0.373561 0.429566 0.051 Uiso 1 1 calc R U
C22 C 0.1261(3) -0.1142(4) 0.24281(14) 0.0476(9) Uani 1 1 d . .
H22A H 0.177325 -0.176420 0.224497 0.057 Uiso 1 1 calc R U
H22B H 0.114690 -0.013888 0.225022 0.057 Uiso 1 1 calc R U
C21 C 0.1791(3) -0.0852(4) 0.29615(14) 0.0426(9) Uani 1 1 d . .
H21A H 0.133105 -0.011976 0.313406 0.051 Uiso 1 1 calc R U
H21B H 0.183606 -0.183400 0.315430 0.051 Uiso 1 1 calc R U
C7 C 0.0512(4) 0.1081(5) 0.60659(16) 0.0561(11) Uani 1 1 d . .
C5 C 0.2378(3) 0.8707(5) 0.51842(15) 0.0516(10) Uani 1 1 d . .
N1 N 0.2201(4) 0.9693(4) 0.49042(15) 0.0746(11) Uani 1 1 d . .
C14 C 0.1983(3) 0.3546(4) 0.39477(15) 0.0484(10) Uani 1 1 d . .
H14A H 0.131298 0.292407 0.398562 0.058 Uiso 1 1 calc R U
H14B H 0.242571 0.359377 0.428357 0.058 Uiso 1 1 calc R U
N2 N -0.0127(4) 0.0106(4) 0.60131(18) 0.0840(13) Uani 1 1 d . .
C19 C 0.7153(3) -0.0106(4) 0.26176(16) 0.0556(11) Uani 1 1 d . .
H19A H 0.675570 -0.007453 0.227577 0.083 Uiso 1 1 calc R U
H19B H 0.726227 -0.118394 0.272516 0.083 Uiso 1 1 calc R U
H19C H 0.787455 0.039981 0.261632 0.083 Uiso 1 1 calc R U
C18 C 0.6487(3) 0.0724(4) 0.29792(16) 0.0544(11) Uani 1 1 d . .
H18A H 0.694455 0.084300 0.330926 0.065 Uiso 1 1 calc R U
H18B H 0.630114 0.177152 0.284562 0.065 Uiso 1 1 calc R U
C11 C 0.5356(3) -0.2809(4) 0.49980(14) 0.0519(10) Uani 1 1 d . .
H11A H 0.611495 -0.259414 0.492617 0.078 Uiso 1 1 calc R U
H11B H 0.533479 -0.380256 0.517394 0.078 Uiso 1 1 calc R U
H11C H 0.510647 -0.198686 0.521277 0.078 Uiso 1 1 calc R U
C15 C 0.1631(3) 0.5150(4) 0.37928(17) 0.0588(11) Uani 1 1 d . .
H15A H 0.110012 0.510568 0.348725 0.088 Uiso 1 1 calc R U
H15B H 0.228095 0.575127 0.372256 0.088 Uiso 1 1 calc R U
H15C H 0.128273 0.564309 0.406723 0.088 Uiso 1 1 calc R U
C23 C 0.0160(3) -0.1976(5) 0.24095(19) 0.0761(14) Uani 1 1 d . .
H23A H -0.015800 -0.209269 0.205595 0.114 Uiso 1 1 calc R U
H23B H -0.034779 -0.137524 0.259520 0.114 Uiso 1 1 calc R U
H23C H 0.027374 -0.299839 0.256531 0.114 Uiso 1 1 calc R U

loop_
_atom_site_aniso_label
_atom_site_aniso_U_11
_atom_site_aniso_U_22
_atom_site_aniso_U_33
_atom_site_aniso_U_23
_atom_site_aniso_U_13
_atom_site_aniso_U_12
I1 0.05043(16) 0.04315(16) 0.04018(14) -0.00645(11) -0.00006(11) 0.00814(11)
Se1 0.0411(2) 0.0478(2) 0.0431(2) 0.00097(17) 0.00328(17) -0.01176(17)
Se2 0.0571(3) 0.0439(2) 0.0443(2) 0.01029(17) 0.00058(19) -0.00065(18)
N3 0.0325(15) 0.0228(14) 0.0285(14) 0.0008(11) 0.0085(11) -0.0003(11)
C2 0.0278(17) 0.0292(18) 0.0291(17) 0.0025(14) 0.0094(14) -0.0023(14)
C3 0.0295(17) 0.0280(18) 0.0303(17) 0.0009(14) 0.0132(14) -0.0007(14)
C12 0.0375(19) 0.0332(19) 0.0293(18) 0.0012(14) 0.0094(15) 0.0017(15)
C6 0.0360(19) 0.0230(17) 0.0319(18) 0.0012(14) 0.0139(15) 0.0007(14)
C4 0.0366(19) 0.0314(18) 0.0297(18) -0.0026(14) 0.0111(15) -0.0040(15)
C17 0.0349(18) 0.0325(19) 0.041(2) -0.0006(15) 0.0095(15) 0.0009(15)
C1 0.0349(19) 0.036(2) 0.0374(19) -0.0010(15) 0.0098(15) 0.0019(15)
C20 0.0371(19) 0.0318(19) 0.0295(17) -0.0002(14) 0.0026(14) -0.0026(15)
C16 0.0333(18) 0.0316(18) 0.0339(18) 0.0019(14) 0.0088(15) -0.0030(15)
C13 0.0368(19) 0.0329(19) 0.0377(19) 0.0047(15) 0.0109(16) 0.0031(15)
C8 0.042(2) 0.0236(18) 0.043(2) 0.0037(15) 0.0096(16) -0.0009(15)
C9 0.046(2) 0.0294(19) 0.043(2) 0.0094(15) 0.0045(17) 0.0016(16)
C10 0.062(2) 0.034(2) 0.0328(19) 0.0041(15) 0.0106(18) 0.0091(18)
C22 0.039(2) 0.048(2) 0.054(2) 0.0007(19) -0.0014(18) 0.0028(18)
C21 0.038(2) 0.044(2) 0.046(2) 0.0049(17) 0.0053(17) -0.0030(17)
C7 0.057(3) 0.055(3) 0.059(3) 0.011(2) 0.017(2) 0.006(2)
C5 0.062(3) 0.048(2) 0.048(2) 0.002(2) 0.018(2) -0.011(2)
N1 0.103(3) 0.064(3) 0.061(2) 0.020(2) 0.025(2) -0.005(2)
C14 0.057(2) 0.037(2) 0.054(2) 0.0037(18) 0.020(2) 0.0122(18)
N2 0.078(3) 0.069(3) 0.111(4) -0.002(2) 0.036(3) -0.021(2)
C19 0.047(2) 0.055(3) 0.070(3) -0.008(2) 0.026(2) -0.0031(19)
C18 0.052(2) 0.047(2) 0.070(3) -0.016(2) 0.028(2) -0.0066(19)
C11 0.058(3) 0.053(2) 0.044(2) 0.0104(18) 0.0030(19) 0.008(2)
C15 0.060(3) 0.038(2) 0.081(3) -0.002(2) 0.020(2) 0.0093(19)
C23 0.043(3) 0.087(3) 0.093(4) 0.006(3) -0.016(2) -0.010(2)

loop_
_atom_type_symbol
_atom_type_description
_atom_type_scat_dispersion_real
_atom_type_scat_dispersion_imag
_atom_type_scat_source
C C 0.0033 0.0016 'International Tables Vol C Tables 4.2.6.8 and 6.1.1.4'
H H 0.0000 0.0000 'International Tables Vol C Tables 4.2.6.8 and 6.1.1.4'
I I -0.4742 1.8119 'International Tables Vol C Tables 4.2.6.8 and 6.1.1.4'
N N 0.0061 0.0033 'International Tables Vol C Tables 4.2.6.8 and 6.1.1.4'
Se Se -0.0929 2.2259 'International Tables Vol C Tables 4.2.6.8 and 6.1.1.4'

loop_
_geom_angle_atom_site_label_1
_geom_angle_atom_site_label_2
_geom_angle_atom_site_label_3
_geom_angle
_geom_angle_site_symmetry_1
C5 Se1 C4 96.29(16) .
C7 Se2 C1 97.05(16) .
C8 N3 C20 109.3(2) .
C8 N3 C12 107.2(2) .
C20 N3 C12 111.1(2) .
C8 N3 C16 111.2(2) .
C20 N3 C16 108.0(2) .
C12 N3 C16 110.0(2) .
C6 C2 C3 118.5(3) .
C6 C2 C1 118.9(3) .
C3 C2 C1 122.6(3) .
C6 C3 C2 118.9(3) 3_566
C6 C3 C4 119.0(3) 3_566
C2 C3 C4 122.1(3) .
C13 C12 N3 116.5(2) .
C3 C6 C2 122.6(3) 3_566
C3 C4 Se1 114.1(2) .
C18 C17 C16 112.2(3) .
C2 C1 Se2 116.8(2) .
C21 C20 N3 116.8(3) .
C17 C16 N3 115.3(3) .
C14 C13 C12 109.0(3) .
C9 C8 N3 116.0(3) .
C8 C9 C10 111.2(3) .
C11 C10 C9 111.8(3) .
C21 C22 C23 113.1(3) .
C20 C21 C22 110.1(3) .
N2 C7 Se2 171.8(4) .
N1 C5 Se1 172.3(4) .
C15 C14 C13 114.7(3) .
C17 C18 C19 113.0(3) .

loop_
_geom_bond_atom_site_label_1
_geom_bond_atom_site_label_2
_geom_bond_distance
_geom_bond_site_symmetry_2
Se1 C5 1.860(4) .
Se1 C4 1.988(3) .
Se2 C7 1.850(5) .
Se2 C1 1.979(3) .
N3 C8 1.516(4) .
N3 C20 1.521(4) .
N3 C12 1.525(4) .
N3 C16 1.526(4) .
C2 C6 1.387(4) .
C2 C3 1.405(4) .
C2 C1 1.499(4) .
C3 C6 1.380(4) 3_566
C3 C4 1.503(4) .
C12 C13 1.519(4) .
C17 C18 1.496(5) .
C17 C16 1.520(4) .
C20 C21 1.507(5) .
C13 C14 1.510(5) .
C8 C9 1.506(4) .
C9 C10 1.516(4) .
C10 C11 1.514(5) .
C22 C21 1.510(5) .
C22 C23 1.516(5) .
C7 N2 1.145(5) .
C5 N1 1.136(5) .
C14 C15 1.496(5) .
C19 C18 1.505(5) .
